data_7125101
loop_
_publ_author_name
'Ho, Guo-Ming'
'Li, Yu-Jang'

_publ_section_title
;
 Stereoselective synthesis of 2,3,4-highly substituted oxetanes by
 intramolecular C-C bond forming Michael addition.
;
_journal_issue 81
_journal_name_full 'Chemical communications (Cambridge, England)'
_journal_page_first 12108
_journal_page_last 12111
_journal_paper_doi 10.1039/c6cc06857j
_journal_volume 52
_journal_year 2016
_chemical_formula_moiety 'C15 H25 N O3'
_chemical_formula_sum 'C15 H25 N O3'
_chemical_formula_weight 267.36
_space_group_IT_number 14
_space_group_name_Hall '-P 2yn'
_space_group_name_H-M_alt 'P 1 21/n 1'
_symmetry_cell_setting monoclinic
_symmetry_Int_Tables_number 14
_symmetry_space_group_name_Hall '-P 2yn'
_symmetry_space_group_name_H-M 'P 1 21/n 1'
_atom_sites_solution_hydrogens geom
_audit_update_record
;
2015-11-19 deposited with the CCDC.
2016-09-12 downloaded from the CCDC.
;
_cell_angle_alpha 90
_cell_angle_beta 98.506(2)
_cell_angle_gamma 90
_cell_formula_units_Z 4
_cell_length_a 11.3879(3)
_cell_length_b 10.6012(3)
_cell_length_c 12.1055(3)
_cell_measurement_reflns_used 9957
_cell_measurement_temperature 100.0(2)
_cell_measurement_theta_max 26.32
_cell_measurement_theta_min 2.29
_cell_volume 1445.37(7)
_computing_cell_refinement 'Bruker SAINT'
_computing_data_collection 'Bruker APEX2'
_computing_data_reduction 'Bruker SAINT'
_computing_molecular_graphics 'Bruker SHELXTL'
_computing_publication_material 'Bruker SHELXTL'
_computing_structure_refinement 'SHELXL-2014 (Sheldrick, 2014)'
_computing_structure_solution 'SHELXS-97 (Sheldrick 2008)'
_diffrn_ambient_temperature 100.0(2)
_diffrn_measured_fraction_theta_full 1
_diffrn_measured_fraction_theta_max 1
_diffrn_measurement_device_type 'Bruker APEX-II CCD'
_diffrn_measurement_method '\f and \w scans'
_diffrn_radiation_monochromator graphite
_diffrn_radiation_type MoK\a
_diffrn_radiation_wavelength 0.71073
_diffrn_reflns_av_R_equivalents 0.0498
_diffrn_reflns_Laue_measured_fraction_full 1
_diffrn_reflns_Laue_measured_fraction_max 1
_diffrn_reflns_limit_h_max 14
_diffrn_reflns_limit_h_min -14
_diffrn_reflns_limit_k_max 13
_diffrn_reflns_limit_k_min -13
_diffrn_reflns_limit_l_max 15
_diffrn_reflns_limit_l_min -15
_diffrn_reflns_number 55506
_diffrn_reflns_point_group_measured_fraction_full 1
_diffrn_reflns_point_group_measured_fraction_max 1
_diffrn_reflns_theta_full 25
_diffrn_reflns_theta_max 27.101
_diffrn_reflns_theta_min 2.292
_diffrn_standards_number 0
_exptl_absorpt_coefficient_mu 0.084
_exptl_absorpt_correction_T_max 0.9705
_exptl_absorpt_correction_T_min 0.9044
_exptl_absorpt_correction_type multi-scan
_exptl_absorpt_process_details 'Bruker SADABS, 1996'
_exptl_crystal_colour colourless
_exptl_crystal_density_diffrn 1.229
_exptl_crystal_density_meas ?
_exptl_crystal_description prism
_exptl_crystal_F_000 584
_exptl_crystal_size_max 0.32
_exptl_crystal_size_mid 0.18
_exptl_crystal_size_min 0.12
_refine_diff_density_max 0.309
_refine_diff_density_min -0.181
_refine_diff_density_rms 0.04
_refine_ls_extinction_coef 0.0029(7)
_refine_ls_extinction_expression Fc^*^=kFc[1+0.001xFc^2^\l^3^/sin(2\q)]^-1/4^
_refine_ls_extinction_method SHELXL
_refine_ls_goodness_of_fit_ref 1.035
_refine_ls_hydrogen_treatment constr
_refine_ls_matrix_type full
_refine_ls_number_parameters 176
_refine_ls_number_reflns 3195
_refine_ls_number_restraints 0
_refine_ls_restrained_S_all 1.035
_refine_ls_R_factor_all 0.0495
_refine_ls_R_factor_gt 0.0347
_refine_ls_shift/su_max 0
_refine_ls_shift/su_mean 0
_refine_ls_structure_factor_coef Fsqd
_refine_ls_weighting_details 'w=1/[\s^2^(Fo^2^)+(0.0307P)^2^+0.7179P] where P=(Fo^2^+2Fc^2^)/3'
_refine_ls_weighting_scheme calc
_refine_ls_wR_factor_gt 0.0777
_refine_ls_wR_factor_ref 0.0877
_reflns_number_gt 2572
_reflns_number_total 3195
_reflns_threshold_expression 'I > 2\s(I)'
_cod_data_source_file c6cc06857j2.cif
_cod_data_source_block i15955
_cod_depositor_comments
;
The following automatic conversions were performed:

data item '_exptl_crystal_density_meas' value 'not measured' was
changed to '?' -- the value is perceived as not measured.

Automatic conversion script
Id: cif_fix_values 6909 2019-04-08 15:41:33Z antanas 
;
_cod_original_sg_symbol_H-M 'P 21/n'
_cod_database_code 7125101

loop_
_symmetry_equiv_pos_as_xyz
'x, y, z'
'-x+1/2, y+1/2, -z+1/2'
'-x, -y, -z'
'x-1/2, -y-1/2, z-1/2'

loop_
_atom_site_label
_atom_site_type_symbol
_atom_site_fract_x
_atom_site_fract_y
_atom_site_fract_z
_atom_site_U_iso_or_equiv
_atom_site_adp_type
_atom_site_occupancy
_atom_site_calc_flag
O1 O 0.79347(8) 0.53233(8) 0.39801(7) 0.0215(2) Uani 1 d
O2 O 0.55242(8) 0.61165(8) 0.62454(7) 0.0231(2) Uani 1 d
O3 O 0.54325(7) 0.44952(8) 0.74174(7) 0.0211(2) Uani 1 d
N1 N 0.86842(8) 0.50497(9) 0.66063(8) 0.0160(2) Uani 1 d
C1 C 0.83506(11) 0.57301(12) 0.75655(10) 0.0186(3) Uani 1 d
H1A H 0.767 0.5319 0.7842 0.022 Uiso 1 calc
H1B H 0.8142 0.6617 0.737 0.022 Uiso 1 calc
C2 C 0.94721(11) 0.56539(13) 0.84338(10) 0.0218(3) Uani 1 d
H2A H 0.9267 0.5611 0.92 0.026 Uiso 1 calc
H2B H 0.999 0.6394 0.8379 0.026 Uiso 1 calc
C3 C 1.00850(11) 0.44292(13) 0.81364(11) 0.0233(3) Uani 1 d
H3A H 1.0894 0.4607 0.797 0.028 Uiso 1 calc
H3B H 1.0141 0.3817 0.8759 0.028 Uiso 1 calc
C4 C 0.92933(11) 0.39191(12) 0.71031(10) 0.0199(3) Uani 1 d
H4A H 0.9773 0.3519 0.6581 0.024 Uiso 1 calc
H4B H 0.8718 0.3295 0.7312 0.024 Uiso 1 calc
C5 C 0.77365(10) 0.48286(11) 0.56731(9) 0.0148(2) Uani 1 d
C6 C 0.82408(11) 0.42132(11) 0.46725(10) 0.0164(2) Uani 1 d
H6 H 0.9123 0.4133 0.4852 0.02 Uiso 1 calc
C7 C 0.74769(10) 0.59879(11) 0.48786(10) 0.0164(2) Uani 1 d
H7 H 0.6604 0.6143 0.4689 0.02 Uiso 1 calc
C8 C 0.81304(11) 0.71787(12) 0.51847(10) 0.0204(3) Uani 1 d
H8 H 0.897 0.7139 0.5367 0.024 Uiso 1 calc
C9 C 0.76160(14) 0.82838(13) 0.52180(11) 0.0293(3) Uani 1 d
H9A H 0.6778 0.8353 0.504 0.035 Uiso 1 calc
H9B H 0.8082 0.9014 0.542 0.035 Uiso 1 calc
C10 C 0.66133(10) 0.42067(11) 0.60010(10) 0.0176(3) Uani 1 d
H10A H 0.6144 0.3847 0.532 0.021 Uiso 1 calc
H10B H 0.6861 0.3498 0.6516 0.021 Uiso 1 calc
C11 C 0.58210(10) 0.50675(12) 0.65497(10) 0.0173(3) Uani 1 d
C12 C 0.46193(11) 0.52257(13) 0.79710(11) 0.0241(3) Uani 1 d
H12A H 0.4895 0.6101 0.8049 0.036 Uiso 1 calc
H12B H 0.4584 0.4869 0.8712 0.036 Uiso 1 calc
H12C H 0.3827 0.5202 0.7527 0.036 Uiso 1 calc
C13 C 0.77203(11) 0.30172(11) 0.41168(10) 0.0176(3) Uani 1 d
H13 H 0.6836 0.3096 0.3985 0.021 Uiso 1 calc
C14 C 0.80576(12) 0.18731(12) 0.48611(11) 0.0213(3) Uani 1 d
H14A H 0.7713 0.1111 0.4486 0.032 Uiso 1 calc
H14B H 0.7752 0.1981 0.5571 0.032 Uiso 1 calc
H14C H 0.8924 0.1792 0.5005 0.032 Uiso 1 calc
C15 C 0.81555(12) 0.28409(12) 0.29941(10) 0.0219(3) Uani 1 d
H15A H 0.7955 0.359 0.253 0.033 Uiso 1 calc
H15B H 0.7772 0.2098 0.2616 0.033 Uiso 1 calc
H15C H 0.9018 0.2722 0.3115 0.033 Uiso 1 calc

loop_
_atom_site_aniso_label
_atom_site_aniso_U_11
_atom_site_aniso_U_22
_atom_site_aniso_U_33
_atom_site_aniso_U_23
_atom_site_aniso_U_13
_atom_site_aniso_U_12
O1 0.0344(5) 0.0149(4) 0.0163(4) 0.0019(3) 0.0076(4) 0.0025(4)
O2 0.0236(5) 0.0202(5) 0.0264(5) 0.0042(4) 0.0061(4) 0.0045(4)
O3 0.0199(4) 0.0230(5) 0.0216(5) 0.0033(4) 0.0073(3) 0.0009(4)
N1 0.0170(5) 0.0163(5) 0.0140(5) -0.0012(4) -0.0001(4) 0.0020(4)
C1 0.0192(6) 0.0204(6) 0.0154(6) -0.0028(5) 0.0004(5) 0.0013(5)
C2 0.0203(6) 0.0272(7) 0.0171(6) -0.0017(5) -0.0001(5) -0.0005(5)
C3 0.0207(6) 0.0273(7) 0.0200(6) 0.0015(5) -0.0029(5) 0.0023(5)
C4 0.0209(6) 0.0185(6) 0.0193(6) 0.0013(5) -0.0008(5) 0.0031(5)
C5 0.0153(5) 0.0141(5) 0.0144(6) -0.0008(4) 0.0007(4) 0.0001(4)
C6 0.0192(6) 0.0154(6) 0.0146(5) 0.0018(5) 0.0024(4) 0.0006(5)
C7 0.0176(6) 0.0169(6) 0.0147(6) 0.0002(5) 0.0021(4) 0.0011(5)
C8 0.0230(6) 0.0188(6) 0.0185(6) 0.0028(5) 0.0003(5) -0.0021(5)
C9 0.0403(8) 0.0192(7) 0.0264(7) 0.0000(5) -0.0017(6) 0.0002(6)
C10 0.0180(6) 0.0161(6) 0.0184(6) 0.0005(5) 0.0023(5) -0.0007(5)
C11 0.0139(5) 0.0208(6) 0.0165(6) -0.0005(5) -0.0003(4) -0.0030(5)
C12 0.0229(6) 0.0277(7) 0.0234(7) -0.0016(6) 0.0092(5) -0.0005(5)
C13 0.0188(6) 0.0160(6) 0.0175(6) -0.0015(5) 0.0014(5) 0.0004(5)
C14 0.0265(6) 0.0160(6) 0.0215(6) 0.0003(5) 0.0038(5) 0.0010(5)
C15 0.0272(6) 0.0200(6) 0.0183(6) -0.0022(5) 0.0026(5) 0.0016(5)

loop_
_atom_type_symbol
_atom_type_description
_atom_type_scat_dispersion_real
_atom_type_scat_dispersion_imag
_atom_type_scat_source
O O 0.0106 0.006 'International Tables Vol C Tables 4.2.6.8 and 6.1.1.4'
N N 0.0061 0.0033 'International Tables Vol C Tables 4.2.6.8 and 6.1.1.4'
C C 0.0033 0.0016 'International Tables Vol C Tables 4.2.6.8 and 6.1.1.4'
H H 0 0 'International Tables Vol C Tables 4.2.6.8 and 6.1.1.4'

loop_
_geom_angle_atom_site_label_1
_geom_angle_atom_site_label_2
_geom_angle_atom_site_label_3
_geom_angle
C7 O1 C6 92.45(8)
C11 O3 C12 115.35(10)
C5 N1 C1 116.33(9)
C5 N1 C4 115.83(9)
C1 N1 C4 103.86(9)
N1 C1 C2 103.33(9)
N1 C1 H1A 111.1
C2 C1 H1A 111.1
N1 C1 H1B 111.1
C2 C1 H1B 111.1
H1A C1 H1B 109.1
C1 C2 C3 104.15(10)
C1 C2 H2A 110.9
C3 C2 H2A 110.9
C1 C2 H2B 110.9
C3 C2 H2B 110.9
H2A C2 H2B 108.9
C4 C3 C2 104.86(10)
C4 C3 H3A 110.8
C2 C3 H3A 110.8
C4 C3 H3B 110.8
C2 C3 H3B 110.8
H3A C3 H3B 108.9
N1 C4 C3 103.42(10)
N1 C4 H4A 111.1
C3 C4 H4A 111.1
N1 C4 H4B 111.1
C3 C4 H4B 111.1
H4A C4 H4B 109
N1 C5 C10 114.55(9)
N1 C5 C6 110.68(9)
C10 C5 C6 115.85(9)
N1 C5 C7 113.62(9)
C10 C5 C7 113.97(9)
C6 C5 C7 84.76(8)
O1 C6 C13 112.09(9)
O1 C6 C5 91.41(8)
C13 C6 C5 122.06(10)
O1 C6 H6 109.9
C13 C6 H6 109.9
C5 C6 H6 109.9
O1 C7 C8 112.12(10)
O1 C7 C5 91.33(8)
C8 C7 C5 118.25(10)
O1 C7 H7 111.2
C8 C7 H7 111.2
C5 C7 H7 111.2
C9 C8 C7 123.84(12)
C9 C8 H8 118.1
C7 C8 H8 118.1
C8 C9 H9A 120
C8 C9 H9B 120
H9A C9 H9B 120
C11 C10 C5 115.38(10)
C11 C10 H10A 108.4
C5 C10 H10A 108.4
C11 C10 H10B 108.4
C5 C10 H10B 108.4
H10A C10 H10B 107.5
O2 C11 O3 123.11(11)
O2 C11 C10 125.76(11)
O3 C11 C10 111.07(10)
O3 C12 H12A 109.5
O3 C12 H12B 109.5
H12A C12 H12B 109.5
O3 C12 H12C 109.5
H12A C12 H12C 109.5
H12B C12 H12C 109.5
C6 C13 C15 109.94(10)
C6 C13 C14 110.82(10)
C15 C13 C14 110.01(10)
C6 C13 H13 108.7
C15 C13 H13 108.7
C14 C13 H13 108.7
C13 C14 H14A 109.5
C13 C14 H14B 109.5
H14A C14 H14B 109.5
C13 C14 H14C 109.5
H14A C14 H14C 109.5
H14B C14 H14C 109.5
C13 C15 H15A 109.5
C13 C15 H15B 109.5
H15A C15 H15B 109.5
C13 C15 H15C 109.5
H15A C15 H15C 109.5
H15B C15 H15C 109.5

loop_
_geom_bond_atom_site_label_1
_geom_bond_atom_site_label_2
_geom_bond_distance
O1 C7 1.4556(14)
O1 C6 1.4570(14)
O2 C11 1.2041(15)
O3 C11 1.3434(14)
O3 C12 1.4456(15)
N1 C5 1.4612(14)
N1 C1 1.4640(15)
N1 C4 1.4684(15)
C1 C2 1.5315(16)
C1 H1A 0.99
C1 H1B 0.99
C2 C3 1.5416(18)
C2 H2A 0.99
C2 H2B 0.99
C3 C4 1.5286(17)
C3 H3A 0.99
C3 H3B 0.99
C4 H4A 0.99
C4 H4B 0.99
C5 C10 1.5422(16)
C5 C6 1.5583(16)
C5 C7 1.5617(16)
C6 C13 1.5144(16)
C6 H6 1
C7 C8 1.4843(17)
C7 H7 1
C8 C9 1.3132(19)
C8 H8 0.95
C9 H9A 0.95
C9 H9B 0.95
C10 C11 1.5051(17)
C10 H10A 0.99
C10 H10B 0.99
C12 H12A 0.98
C12 H12B 0.98
C12 H12C 0.98
C13 C15 1.5254(17)
C13 C14 1.5258(17)
C13 H13 1
C14 H14A 0.98
C14 H14B 0.98
C14 H14C 0.98
C15 H15A 0.98
C15 H15B 0.98
C15 H15C 0.98
